data_4111213
loop_
_publ_author_name
'Huadong Tang'
'Navamoney Arulsamy'
'Maciej Radosz'
'Youqing Shen'
'Nicolay V. Tsarevsky'
'Wade A. Braunecker'
'Wei Tang'
'Krzysztof Matyjaszewski'

_publ_section_title
;
 Highly Active Copper-Based Catalyst for Atom Transfer Radical
 Polymerization
;
_journal_name_full 'Journal of the American Chemical Society'
_journal_page_first 16277
_journal_page_last 16285
_journal_paper_doi 10.1021/ja0653369
_journal_volume 128
_journal_year 2006
_chemical_formula_moiety 'C26 H28 Br Cu N6, Br'
_chemical_formula_sum 'C26 H28 Br2 Cu N6'
_chemical_formula_weight 647.90
_chemical_name_systematic
;
 ?
;
_space_group_IT_number 14
_symmetry_cell_setting monoclinic
_symmetry_space_group_name_Hall '-P 2ybc'
_symmetry_space_group_name_H-M 'P 1 21/c 1'
_atom_sites_solution_hydrogens geom
_atom_sites_solution_primary direct
_atom_sites_solution_secondary difmap
_audit_creation_method SHELXL-97
_cell_angle_alpha 90.00
_cell_angle_beta 118.209(13)
_cell_angle_gamma 90.00
_cell_formula_units_Z 4
_cell_length_a 13.566(3)
_cell_length_b 15.149(2)
_cell_length_c 14.131(2)
_cell_measurement_reflns_used 30
_cell_measurement_temperature 298(2)
_cell_measurement_theta_max 12.52
_cell_measurement_theta_min 4.78
_cell_volume 2559.2(8)
_computing_cell_refinement 'Bruker XSCANS V. 2.31'
_computing_data_collection 'Bruker XSCANS V. 2.31'
_computing_data_reduction 'Bruker SHELXTL V. 5.10'
_computing_molecular_graphics 'Bruker SHELXTL V. 5.10'
_computing_publication_material 'Bruker SHELXTL V. 5.10'
_computing_structure_refinement 'SHELXL-97 (Sheldrick, 1997)'
_computing_structure_solution 'SHELXS-97 (Sheldrick, 1997)'
_diffrn_ambient_temperature 298(2)
_diffrn_measured_fraction_theta_full 0.987
_diffrn_measured_fraction_theta_max 0.987
_diffrn_measurement_device_type 'Bruker P4'
_diffrn_measurement_method '\w scans'
_diffrn_radiation_monochromator graphite
_diffrn_radiation_source 'fine-focus sealed tube'
_diffrn_radiation_type MoK\a
_diffrn_radiation_wavelength 0.71073
_diffrn_reflns_av_R_equivalents 0.0543
_diffrn_reflns_av_sigmaI/netI 0.0883
_diffrn_reflns_limit_h_max 17
_diffrn_reflns_limit_h_min -1
_diffrn_reflns_limit_k_max 1
_diffrn_reflns_limit_k_min -19
_diffrn_reflns_limit_l_max 16
_diffrn_reflns_limit_l_min -18
_diffrn_reflns_number 7012
_diffrn_reflns_theta_full 27.51
_diffrn_reflns_theta_max 27.51
_diffrn_reflns_theta_min 2.12
_diffrn_standards_decay_% <1
_diffrn_standards_interval_count 97
_diffrn_standards_number 3
_exptl_absorpt_coefficient_mu 4.003
_exptl_absorpt_correction_T_max 0.5276
_exptl_absorpt_correction_T_min 0.2276
_exptl_absorpt_correction_type psi-scan
_exptl_absorpt_process_details 'SHELXS-97 (Sheldrick, 1997)'
_exptl_crystal_colour Blue
_exptl_crystal_density_diffrn 1.682
_exptl_crystal_description Rectangular_Prism
_exptl_crystal_F_000 1300
_exptl_crystal_size_max 0.42
_exptl_crystal_size_mid 0.32
_exptl_crystal_size_min 0.16
_refine_diff_density_max 0.844
_refine_diff_density_min -0.628
_refine_diff_density_rms 0.109
_refine_ls_extinction_method none
_refine_ls_goodness_of_fit_ref 0.989
_refine_ls_hydrogen_treatment constr
_refine_ls_matrix_type full
_refine_ls_number_parameters 316
_refine_ls_number_reflns 5806
_refine_ls_number_restraints 0
_refine_ls_restrained_S_all 0.989
_refine_ls_R_factor_all 0.1215
_refine_ls_R_factor_gt 0.0560
_refine_ls_shift/su_max 0.001
_refine_ls_shift/su_mean 0.000
_refine_ls_structure_factor_coef Fsqd
_refine_ls_weighting_details 'calc w=1/[\s^2^(Fo^2^)+(0.0754P)^2^+0.0000P] where P=(Fo^2^+2Fc^2^)/3'
_refine_ls_weighting_scheme calc
_refine_ls_wR_factor_gt 0.1265
_refine_ls_wR_factor_ref 0.1562
_reflns_number_gt 3229
_reflns_number_total 5806
_reflns_threshold_expression >2sigma(I)
_cod_data_source_file ja0653369si20060809_121938.cif
_cod_data_source_block ys02p
_cod_original_cell_volume 2559.2(7)
_cod_database_code 4111213

loop_
_symmetry_equiv_pos_as_xyz
'x, y, z'
'-x, y+1/2, -z+1/2'
'-x, -y, -z'
'x, -y-1/2, z-1/2'

loop_
_atom_site_label
_atom_site_type_symbol
_atom_site_fract_x
_atom_site_fract_y
_atom_site_fract_z
_atom_site_U_iso_or_equiv
_atom_site_adp_type
_atom_site_occupancy
_atom_site_symmetry_multiplicity
_atom_site_calc_flag
_atom_site_refinement_flags
Cu1 Cu -0.30821(6) 0.63878(4) 1.33368(5) 0.03402(19) Uani 1 1 d .
Br1 Br -0.46865(6) 0.64783(4) 1.39357(5) 0.0487(2) Uani 1 1 d .
N1 N -0.3311(4) 0.7687(3) 1.3040(3) 0.0335(10) Uani 1 1 d .
N2 N -0.3946(4) 0.6315(3) 1.1674(3) 0.0328(10) Uani 1 1 d .
N3 N -0.3219(4) 0.5070(3) 1.3221(3) 0.0337(10) Uani 1 1 d .
N4 N -0.1440(4) 0.6410(3) 1.2947(4) 0.0359(11) Uani 1 1 d .
N5 N -0.1676(4) 0.6500(3) 1.4803(3) 0.0403(11) Uani 1 1 d .
C1 C -0.2841(5) 0.8363(4) 1.3740(5) 0.0409(14) Uani 1 1 d .
H1A H -0.2363 0.8227 1.4455 0.049 Uiso 1 1 calc R
C2 C -0.3027(6) 0.9224(4) 1.3455(5) 0.0479(16) Uani 1 1 d .
H2A H -0.2686 0.9668 1.3961 0.058 Uiso 1 1 calc R
C3 C -0.3736(5) 0.9425(4) 1.2397(5) 0.0479(16) Uani 1 1 d .
H3A H -0.3860 1.0012 1.2178 0.057 Uiso 1 1 calc R
C4 C -0.4259(5) 0.8769(4) 1.1663(5) 0.0414(14) Uani 1 1 d .
H4A H -0.4748 0.8901 1.0950 0.050 Uiso 1 1 calc R
C5 C -0.4038(5) 0.7897(4) 1.2014(4) 0.0361(13) Uani 1 1 d .
C6 C -0.4604(5) 0.7130(4) 1.1289(4) 0.0394(14) Uani 1 1 d .
H6A H -0.5333 0.7041 1.1245 0.047 Uiso 1 1 calc R
H6B H -0.4717 0.7263 1.0573 0.047 Uiso 1 1 calc R
C7 C -0.4630(5) 0.5517(4) 1.1459(4) 0.0381(13) Uani 1 1 d .
H7A H -0.4877 0.5323 1.0728 0.046 Uiso 1 1 calc R
H7B H -0.5289 0.5648 1.1537 0.046 Uiso 1 1 calc R
C8 C -0.3969(4) 0.4797(4) 1.2224(4) 0.0328(12) Uani 1 1 d .
C9 C -0.4114(5) 0.3909(4) 1.1973(5) 0.0452(15) Uani 1 1 d .
H9A H -0.4580 0.3725 1.1273 0.054 Uiso 1 1 calc R
C10 C -0.3552(5) 0.3295(4) 1.2782(5) 0.0474(16) Uani 1 1 d .
H10A H -0.3655 0.2695 1.2632 0.057 Uiso 1 1 calc R
C11 C -0.2844(5) 0.3580(4) 1.3808(6) 0.0479(15) Uani 1 1 d .
H11A H -0.2489 0.3180 1.4368 0.057 Uiso 1 1 calc R
C12 C -0.2680(5) 0.4468(4) 1.3979(5) 0.0402(14) Uani 1 1 d .
H12A H -0.2165 0.4662 1.4661 0.048 Uiso 1 1 calc R
C13 C -0.3144(5) 0.6212(4) 1.1236(4) 0.0443(15) Uani 1 1 d .
H13A H -0.3510 0.6393 1.0489 0.053 Uiso 1 1 calc R
H13B H -0.2949 0.5593 1.1262 0.053 Uiso 1 1 calc R
C14 C -0.2084(5) 0.6744(4) 1.1839(4) 0.0394(13) Uani 1 1 d .
H14A H -0.1634 0.6702 1.1474 0.047 Uiso 1 1 calc R
H14B H -0.2271 0.7360 1.1854 0.047 Uiso 1 1 calc R
C15 C -0.0797(5) 0.7057(4) 1.3768(5) 0.0465(15) Uani 1 1 d .
H15A H -0.1144 0.7633 1.3543 0.056 Uiso 1 1 calc R
H15B H -0.0047 0.7092 1.3849 0.056 Uiso 1 1 calc R
C16 C -0.0732(5) 0.6821(4) 1.4827(5) 0.0411(14) Uani 1 1 d .
C17 C 0.0219(6) 0.6962(5) 1.5788(6) 0.063(2) Uani 1 1 d .
H17A H 0.0850 0.7207 1.5792 0.076 Uiso 1 1 calc R
C18 C 0.0238(7) 0.6741(6) 1.6738(6) 0.076(3) Uani 1 1 d .
H18A H 0.0876 0.6838 1.7389 0.092 Uiso 1 1 calc R
C19 C -0.0709(8) 0.6370(4) 1.6712(5) 0.065(2) Uani 1 1 d .
H19A H -0.0708 0.6185 1.7340 0.078 Uiso 1 1 calc R
C20 C -0.1656(6) 0.6282(4) 1.5726(4) 0.0517(17) Uani 1 1 d .
H20A H -0.2305 0.6061 1.5707 0.062 Uiso 1 1 calc R
C21 C -0.0794(5) 0.5607(4) 1.3013(5) 0.0409(14) Uani 1 1 d .
H21A H -0.1303 0.5161 1.2540 0.049 Uiso 1 1 calc R
H21B H -0.0464 0.5379 1.3740 0.049 Uiso 1 1 calc R
C22 C 0.0125(5) 0.5756(4) 1.2711(5) 0.0400(14) Uani 1 1 d .
C23 C 0.1080(4) 0.6078(4) 1.3440(4) 0.0368(13) Uani 1 1 d .
H23A H 0.1201 0.6175 1.4137 0.044 Uiso 1 1 calc R
C24 C 0.1871(6) 0.6265(5) 1.3174(6) 0.064(2) Uani 1 1 d .
H24A H 0.2537 0.6511 1.3692 0.077 Uiso 1 1 calc R
C25 C 0.1750(6) 0.6112(5) 1.2170(6) 0.0584(18) Uani 1 1 d .
H25A H 0.2326 0.6253 1.2016 0.070 Uiso 1 1 calc R
C26 C 0.0793(6) 0.5757(5) 1.1406(6) 0.0616(19) Uani 1 1 d .
H26A H 0.0706 0.5640 1.0725 0.074 Uiso 1 1 calc R
N6 N -0.0077(6) 0.5563(4) 1.1658(5) 0.0732(19) Uani 1 1 d .
Br2 Br 0.23333(6) 0.62354(5) 0.96911(6) 0.0642(2) Uani 1 1 d .

loop_
_atom_site_aniso_label
_atom_site_aniso_U_11
_atom_site_aniso_U_22
_atom_site_aniso_U_33
_atom_site_aniso_U_23
_atom_site_aniso_U_13
_atom_site_aniso_U_12
Cu1 0.0424(4) 0.0292(4) 0.0266(3) -0.0012(3) 0.0131(3) -0.0013(3)
Br1 0.0595(4) 0.0488(4) 0.0491(4) -0.0011(3) 0.0351(3) 0.0006(3)
N1 0.041(3) 0.028(2) 0.031(2) 0.0001(19) 0.018(2) 0.001(2)
N2 0.030(2) 0.042(3) 0.028(2) -0.001(2) 0.0152(19) 0.000(2)
N3 0.039(3) 0.030(2) 0.034(2) -0.0004(19) 0.019(2) -0.001(2)
N4 0.034(3) 0.032(3) 0.040(2) -0.003(2) 0.016(2) 0.000(2)
N5 0.052(3) 0.034(3) 0.030(2) -0.006(2) 0.015(2) -0.001(2)
C1 0.048(4) 0.038(3) 0.040(3) -0.007(3) 0.024(3) 0.001(3)
C2 0.065(4) 0.037(3) 0.057(4) -0.017(3) 0.041(4) -0.007(3)
C3 0.058(4) 0.034(3) 0.061(4) 0.010(3) 0.036(4) 0.006(3)
C4 0.048(4) 0.034(3) 0.045(3) 0.011(3) 0.024(3) 0.006(3)
C5 0.041(3) 0.032(3) 0.042(3) 0.000(2) 0.025(3) 0.001(3)
C6 0.040(4) 0.036(3) 0.032(3) 0.002(2) 0.009(3) -0.005(3)
C7 0.043(4) 0.034(3) 0.032(3) -0.005(2) 0.013(3) -0.004(3)
C8 0.030(3) 0.037(3) 0.035(3) -0.006(2) 0.019(2) -0.002(2)
C9 0.051(4) 0.033(3) 0.050(4) -0.013(3) 0.024(3) -0.008(3)
C10 0.052(4) 0.028(3) 0.067(4) -0.008(3) 0.031(4) -0.002(3)
C11 0.048(4) 0.030(3) 0.067(4) 0.012(3) 0.029(3) 0.008(3)
C12 0.045(4) 0.039(3) 0.040(3) 0.005(3) 0.022(3) 0.002(3)
C13 0.043(3) 0.067(4) 0.030(3) 0.000(3) 0.022(3) 0.002(3)
C14 0.038(3) 0.044(3) 0.043(3) 0.008(3) 0.024(3) 0.003(3)
C15 0.036(3) 0.039(4) 0.063(4) -0.009(3) 0.023(3) -0.001(3)
C16 0.039(3) 0.031(3) 0.044(3) -0.009(3) 0.012(3) 0.003(3)
C17 0.037(4) 0.061(5) 0.065(5) -0.019(4) 0.002(3) 0.007(3)
C18 0.069(6) 0.071(5) 0.043(4) -0.021(4) -0.011(4) 0.031(5)
C19 0.101(6) 0.042(4) 0.032(3) -0.004(3) 0.015(4) 0.028(4)
C20 0.076(5) 0.035(3) 0.033(3) -0.003(3) 0.016(3) 0.016(3)
C21 0.041(4) 0.037(3) 0.041(3) 0.001(3) 0.016(3) 0.002(3)
C22 0.045(4) 0.032(3) 0.044(3) 0.006(3) 0.022(3) 0.009(3)
C23 0.025(3) 0.050(4) 0.033(3) 0.001(3) 0.012(2) 0.002(3)
C24 0.045(4) 0.058(5) 0.081(5) -0.005(4) 0.023(4) 0.000(4)
C25 0.057(5) 0.052(4) 0.083(5) 0.008(4) 0.047(4) 0.009(4)
C26 0.069(5) 0.064(5) 0.069(5) -0.001(4) 0.047(4) 0.008(4)
N6 0.093(5) 0.062(4) 0.073(4) -0.004(3) 0.046(4) 0.013(4)
Br2 0.0620(5) 0.0612(5) 0.0542(4) 0.0102(3) 0.0150(4) -0.0087(4)

loop_
_atom_type_symbol
_atom_type_description
_atom_type_scat_dispersion_real
_atom_type_scat_dispersion_imag
_atom_type_scat_source
C C 0.0033 0.0016 'International Tables Vol C Tables 4.2.6.8 and 6.1.1.4'
H H 0.0000 0.0000 'International Tables Vol C Tables 4.2.6.8 and 6.1.1.4'
N N 0.0061 0.0033 'International Tables Vol C Tables 4.2.6.8 and 6.1.1.4'
Cu Cu 0.3201 1.2651 'International Tables Vol C Tables 4.2.6.8 and 6.1.1.4'
Br Br -0.2901 2.4595 'International Tables Vol C Tables 4.2.6.8 and 6.1.1.4'

loop_
_geom_angle_atom_site_label_1
_geom_angle_atom_site_label_2
_geom_angle_atom_site_label_3
_geom_angle
N3 Cu1 N1 163.93(18)
N3 Cu1 N5 99.84(18)
N1 Cu1 N5 96.19(19)
N3 Cu1 N2 82.72(18)
N1 Cu1 N2 82.33(18)
N5 Cu1 N2 154.75(19)
N3 Cu1 N4 92.98(16)
N1 Cu1 N4 90.40(16)
N5 Cu1 N4 74.08(17)
N2 Cu1 N4 80.72(16)
N3 Cu1 Br1 91.11(13)
N1 Cu1 Br1 86.97(13)
N5 Cu1 Br1 100.50(14)
N2 Cu1 Br1 104.57(13)
N4 Cu1 Br1 173.70(11)
C5 N1 C1 117.3(5)
C5 N1 Cu1 114.7(4)
C1 N1 Cu1 128.0(4)
C7 N2 C6 113.6(4)
C7 N2 C13 110.0(4)
C6 N2 C13 111.6(4)
C7 N2 Cu1 104.0(3)
C6 N2 Cu1 107.1(3)
C13 N2 Cu1 110.1(3)
C12 N3 C8 119.0(5)
C12 N3 Cu1 128.5(4)
C8 N3 Cu1 112.6(4)
C15 N4 C14 116.5(5)
C15 N4 C21 113.1(5)
C14 N4 C21 112.6(4)
C15 N4 Cu1 95.3(3)
C14 N4 Cu1 95.4(3)
C21 N4 Cu1 122.1(3)
C20 N5 C16 118.8(5)
C20 N5 Cu1 123.1(5)
C16 N5 Cu1 118.1(4)
C2 C1 N1 123.7(6)
C2 C1 H1A 118.2
N1 C1 H1A 118.2
C1 C2 C3 118.1(6)
C1 C2 H2A 120.9
C3 C2 H2A 120.9
C4 C3 C2 120.6(6)
C4 C3 H3A 119.7
C2 C3 H3A 119.7
C3 C4 C5 118.2(6)
C3 C4 H4A 120.9
C5 C4 H4A 120.9
N1 C5 C4 122.0(5)
N1 C5 C6 115.4(5)
C4 C5 C6 122.5(5)
N2 C6 C5 111.9(5)
N2 C6 H6A 109.2
C5 C6 H6A 109.2
N2 C6 H6B 109.2
C5 C6 H6B 109.2
H6A C6 H6B 107.9
N2 C7 C8 110.2(5)
N2 C7 H7A 109.6
C8 C7 H7A 109.6
N2 C7 H7B 109.6
C8 C7 H7B 109.6
H7A C7 H7B 108.1
N3 C8 C9 120.7(5)
N3 C8 C7 115.3(5)
C9 C8 C7 124.0(5)
C8 C9 C10 119.0(6)
C8 C9 H9A 120.5
C10 C9 H9A 120.5
C11 C10 C9 119.7(6)
C11 C10 H10A 120.1
C9 C10 H10A 120.1
C12 C11 C10 118.0(6)
C12 C11 H11A 121.0
C10 C11 H11A 121.0
N3 C12 C11 123.4(6)
N3 C12 H12A 118.3
C11 C12 H12A 118.3
N2 C13 C14 113.3(5)
N2 C13 H13A 108.9
C14 C13 H13A 108.9
N2 C13 H13B 108.9
C14 C13 H13B 108.9
H13A C13 H13B 107.7
N4 C14 C13 110.1(5)
N4 C14 H14A 109.6
C13 C14 H14A 109.6
N4 C14 H14B 109.6
C13 C14 H14B 109.6
H14A C14 H14B 108.1
N4 C15 C16 111.4(5)
N4 C15 H15A 109.3
C16 C15 H15A 109.3
N4 C15 H15B 109.3
C16 C15 H15B 109.3
H15A C15 H15B 108.0
N5 C16 C17 121.0(6)
N5 C16 C15 116.8(5)
C17 C16 C15 122.1(6)
C18 C17 C16 120.1(8)
C18 C17 H17A 119.9
C16 C17 H17A 119.9
C17 C18 C19 119.0(7)
C17 C18 H18A 120.5
C19 C18 H18A 120.5
C18 C19 C20 118.2(7)
C18 C19 H19A 120.9
C20 C19 H19A 120.9
N5 C20 C19 122.7(8)
N5 C20 H20A 118.6
C19 C20 H20A 118.6
N4 C21 C22 113.7(5)
N4 C21 H21A 108.8
C22 C21 H21A 108.8
N4 C21 H21B 108.8
C22 C21 H21B 108.8
H21A C21 H21B 107.7
C23 C22 N6 122.3(6)
C23 C22 C21 118.3(5)
N6 C22 C21 119.4(6)
C22 C23 C24 119.3(6)
C22 C23 H23A 120.4
C24 C23 H23A 120.4
C23 C24 C25 122.8(7)
C23 C24 H24A 118.6
C25 C24 H24A 118.6
C26 C25 C24 119.7(7)
C26 C25 H25A 120.1
C24 C25 H25A 120.1
C25 C26 N6 119.0(7)
C25 C26 H26A 120.5
N6 C26 H26A 120.5
C22 N6 C26 116.9(6)

loop_
_geom_bond_atom_site_label_1
_geom_bond_atom_site_label_2
_geom_bond_distance
Cu1 N3 2.004(5)
Cu1 N1 2.006(4)
Cu1 N5 2.055(5)
Cu1 N2 2.074(4)
Cu1 N4 2.535(5)
Cu1 Br1 2.6857(10)
N1 C5 1.350(7)
N1 C1 1.355(7)
N2 C7 1.466(7)
N2 C6 1.469(7)
N2 C13 1.493(7)
N3 C12 1.333(7)
N3 C8 1.355(7)
N4 C15 1.453(7)
N4 C14 1.476(7)
N4 C21 1.476(7)
N5 C20 1.334(7)
N5 C16 1.355(8)
C1 C2 1.354(8)
C1 H1A 0.9300
C2 C3 1.377(8)
C2 H2A 0.9300
C3 C4 1.367(8)
C3 H3A 0.9300
C4 C5 1.393(8)
C4 H4A 0.9300
C5 C6 1.499(8)
C6 H6A 0.9700
C6 H6B 0.9700
C7 C8 1.498(8)
C7 H7A 0.9700
C7 H7B 0.9700
C8 C9 1.382(8)
C9 C10 1.389(9)
C9 H9A 0.9300
C10 C11 1.376(9)
C10 H10A 0.9300
C11 C12 1.367(8)
C11 H11A 0.9300
C12 H12A 0.9300
C13 C14 1.511(8)
C13 H13A 0.9700
C13 H13B 0.9700
C14 H14A 0.9700
C14 H14B 0.9700
C15 C16 1.501(8)
C15 H15A 0.9700
C15 H15B 0.9700
C16 C17 1.377(8)
C17 C18 1.373(11)
C17 H17A 0.9300
C18 C19 1.387(12)
C18 H18A 0.9300
C19 C20 1.385(10)
C19 H19A 0.9300
C20 H20A 0.9300
C21 C22 1.513(8)
C21 H21A 0.9700
C21 H21B 0.9700
C22 C23 1.310(8)
C22 N6 1.411(8)
C23 C24 1.324(9)
C23 H23A 0.9300
C24 C25 1.369(10)
C24 H24A 0.9300
C25 C26 1.348(10)
C25 H25A 0.9300
C26 N6 1.415(9)
C26 H26A 0.9300
